data_1529513
loop_
_publ_author_name
'Abou Ghaloun, O.'
'Chevalier, P.'
'Trichet, L.'
'Rouxel, J.'

_publ_section_title
;
 Structural, electrical, magnetic and NMR study of the Nax Crx Ti(1-x) S2
 system
;
_journal_name_full 'Solid State Ionics'
_journal_page_first 231
_journal_page_last 235
_journal_volume 2
_journal_year 1981
_chemical_formula_sum 'Cr0.9 Na0.9 S2 Ti0.1'
_chemical_name_systematic 'Na0.9 Cr0.9 Ti0.1 S2'
_space_group_IT_number 166
_symmetry_space_group_name_Hall '-R 3 2"'
_symmetry_space_group_name_H-M 'R -3 m :H'
_cell_angle_alpha 90
_cell_angle_beta 90
_cell_angle_gamma 120
_cell_formula_units_Z 3
_cell_length_a 3.558
_cell_length_b 3.558
_cell_length_c 19.51
_cell_volume 213.895
_citation_journal_id_ASTM SSIOD3
_cod_data_source_file AbouGhaloun_SSIOD3_1981_668.cif
_cod_data_source_block Cr0.9Na0.9S2Ti0.1
_cod_original_cell_volume 213.8946
_cod_database_code 1529513

loop_
_symmetry_equiv_pos_as_xyz
x,y,z
-y,x-y,z
-x+y,-x,z
y,x,-z
-x,-x+y,-z
x-y,-y,-z
-x,-y,-z
y,-x+y,-z
x-y,x,-z
-y,-x,z
x,x-y,z
-x+y,y,z
x+2/3,y+1/3,z+1/3
-y+2/3,x-y+1/3,z+1/3
-x+y+2/3,-x+1/3,z+1/3
y+2/3,x+1/3,-z+1/3
-x+2/3,-x+y+1/3,-z+1/3
x-y+2/3,-y+1/3,-z+1/3
-x+2/3,-y+1/3,-z+1/3
y+2/3,-x+y+1/3,-z+1/3
x-y+2/3,x+1/3,-z+1/3
-y+2/3,-x+1/3,z+1/3
x+2/3,x-y+1/3,z+1/3
-x+y+2/3,y+1/3,z+1/3
x+1/3,y+2/3,z+2/3
-y+1/3,x-y+2/3,z+2/3
-x+y+1/3,-x+2/3,z+2/3
y+1/3,x+2/3,-z+2/3
-x+1/3,-x+y+2/3,-z+2/3
x-y+1/3,-y+2/3,-z+2/3
-x+1/3,-y+2/3,-z+2/3
y+1/3,-x+y+2/3,-z+2/3
x-y+1/3,x+2/3,-z+2/3
-y+1/3,-x+2/3,z+2/3
x+1/3,x-y+2/3,z+2/3
-x+y+1/3,y+2/3,z+2/3

loop_
_atom_site_label
_atom_site_type_symbol
_atom_site_fract_x
_atom_site_fract_y
_atom_site_fract_z
_atom_site_occupancy
_atom_site_U_iso_or_equiv
S1 S-2 0 0 0.258 1 0.0
Cr1 Cr+3 0 0 0 0.9 0.0
Na1 Na+1 0 0 0.5 0.9 0.0
Ti1 Ti+4 0 0 0 0.1 0.0
